data_2232976
loop_
_publ_author_name
'Li, Xiao-Xia'
'Chen, Zhong'

_publ_section_title
;
 4-(4-Chlorobenzoyl)-3-methyl-1-phenyl-1<i>H</i>-pyrazol-5-yl
 4-chlorobenzoate
;
_journal_coeditor_code VM2134
_journal_issue 12
_journal_name_full 'Acta Crystallographica Section E'
_journal_page_first o3404
_journal_paper_doi 10.1107/S1600536811048136
_journal_volume 67
_journal_year 2011
_chemical_formula_iupac 'C24 H16 Cl2 N2 O3'
_chemical_formula_moiety 'C24 H16 Cl2 N2 O3'
_chemical_formula_sum 'C24 H16 Cl2 N2 O3'
_chemical_formula_weight 451.29
_chemical_name_systematic
;
4-(4-Chlorobenzoyl)-3-methyl-1-phenyl-1<i>H</i>-pyrazol-5-yl 4-chlorobenzoate
;
_space_group_IT_number 14
_symmetry_cell_setting monoclinic
_symmetry_space_group_name_Hall '-P 2ybc'
_symmetry_space_group_name_H-M 'P 1 21/c 1'
_atom_sites_solution_hydrogens geom
_atom_sites_solution_primary direct
_atom_sites_solution_secondary difmap
_audit_creation_method SHELXL-97
_cell_angle_alpha 90.00
_cell_angle_beta 99.669(3)
_cell_angle_gamma 90.00
_cell_formula_units_Z 4
_cell_length_a 11.4481(4)
_cell_length_b 29.4169(13)
_cell_length_c 6.4120(3)
_cell_measurement_reflns_used 1569
_cell_measurement_temperature 296(2)
_cell_measurement_theta_max 19.23
_cell_measurement_theta_min 2.75
_cell_volume 2128.68(16)
_computing_cell_refinement '<i>SAINT</i> (Bruker, 2007)'
_computing_data_collection '<i>APEX2</i> (Bruker, 2007)'
_computing_data_reduction '<i>SAINT</i> (Bruker, 2007)'
_computing_molecular_graphics '<i>SHELXTL</i> (Sheldrick, 2008)'
_computing_publication_material '<i>SHELXTL</i> (Sheldrick, 2008)'
_computing_structure_refinement '<i>SHELXL97</i> (Sheldrick, 2008)'
_computing_structure_solution '<i>SHELXS97</i> (Sheldrick, 2008)'
_diffrn_ambient_temperature 296(2)
_diffrn_measured_fraction_theta_full 0.999
_diffrn_measured_fraction_theta_max 0.999
_diffrn_measurement_device_type 'Bruker APEXII CCD'
_diffrn_measurement_method '\f and \w scans'
_diffrn_radiation_monochromator graphite
_diffrn_radiation_source 'fine-focus sealed tube'
_diffrn_radiation_type MoK\a
_diffrn_radiation_wavelength 0.71073
_diffrn_reflns_av_R_equivalents 0.0671
_diffrn_reflns_av_sigmaI/netI 0.0627
_diffrn_reflns_limit_h_max 13
_diffrn_reflns_limit_h_min -13
_diffrn_reflns_limit_k_max 34
_diffrn_reflns_limit_k_min -35
_diffrn_reflns_limit_l_max 7
_diffrn_reflns_limit_l_min -7
_diffrn_reflns_number 16531
_diffrn_reflns_theta_full 25.01
_diffrn_reflns_theta_max 25.01
_diffrn_reflns_theta_min 1.38
_exptl_absorpt_coefficient_mu 0.334
_exptl_absorpt_correction_T_max 0.948
_exptl_absorpt_correction_T_min 0.930
_exptl_absorpt_correction_type multi-scan
_exptl_absorpt_process_details '(<i>SADABS</i>; Bruker, 2007)'
_exptl_crystal_colour colorless
_exptl_crystal_density_diffrn 1.408
_exptl_crystal_density_method 'not measured'
_exptl_crystal_description needle
_exptl_crystal_F_000 928
_exptl_crystal_size_max 0.23
_exptl_crystal_size_mid 0.18
_exptl_crystal_size_min 0.16
_refine_diff_density_max 0.150
_refine_diff_density_min -0.191
_refine_ls_extinction_method none
_refine_ls_goodness_of_fit_ref 1.031
_refine_ls_hydrogen_treatment constr
_refine_ls_matrix_type full
_refine_ls_number_parameters 281
_refine_ls_number_reflns 3765
_refine_ls_number_restraints 0
_refine_ls_restrained_S_all 1.031
_refine_ls_R_factor_all 0.1176
_refine_ls_R_factor_gt 0.0449
_refine_ls_shift/su_max 0.000
_refine_ls_shift/su_mean 0.000
_refine_ls_structure_factor_coef Fsqd
_refine_ls_weighting_details 'calc w=1/[\s^2^(Fo^2^)+(0.0199P)^2^+0.5000P] where P=(Fo^2^+2Fc^2^)/3'
_refine_ls_weighting_scheme calc
_refine_ls_wR_factor_gt 0.0736
_refine_ls_wR_factor_ref 0.0931
_reflns_number_gt 1884
_reflns_number_total 3765
_reflns_threshold_expression I>2sigma(I)
_cod_data_source_file vm2134.cif
_cod_data_source_block I
_cod_original_sg_symbol_H-M 'P 21/c'
_cod_database_code 2232976
_cod_database_fobs_code 2232976

loop_
_symmetry_equiv_pos_as_xyz
'x, y, z'
'-x, y+1/2, -z+1/2'
'-x, -y, -z'
'x, -y-1/2, z-1/2'

loop_
_atom_site_type_symbol
_atom_site_label
_atom_site_fract_x
_atom_site_fract_y
_atom_site_fract_z
_atom_site_U_iso_or_equiv
_atom_site_adp_type
_atom_site_calc_flag
_atom_site_refinement_flags
_atom_site_occupancy
_atom_site_symmetry_multiplicity
Cl Cl1 0.69348(7) 0.00005(3) 0.62066(14) 0.0918(3) Uani d . 1 1
C C1 0.7963(2) -0.02529(11) 0.8140(5) 0.0605(8) Uani d . 1 1
C C2 0.8162(3) -0.00773(10) 1.0144(6) 0.0689(9) Uani d . 1 1
H H2A 0.7739 0.0175 1.0469 0.083 Uiso calc R 1 1
C C3 0.8991(2) -0.02759(10) 1.1679(5) 0.0609(8) Uani d . 1 1
H H3A 0.9118 -0.0160 1.3048 0.073 Uiso calc R 1 1
C C4 0.9635(2) -0.06468(9) 1.1194(5) 0.0499(7) Uani d . 1 1
C C5 0.9413(2) -0.08216(10) 0.9159(5) 0.0605(8) Uani d . 1 1
H H5A 0.9832 -0.1074 0.8820 0.073 Uiso calc R 1 1
C C6 0.8580(3) -0.06247(10) 0.7642(5) 0.0672(9) Uani d . 1 1
H H6A 0.8435 -0.0743 0.6279 0.081 Uiso calc R 1 1
C C7 1.0529(2) -0.08436(9) 1.2859(5) 0.0530(8) Uani d . 1 1
C C8 1.1952(2) -0.14311(9) 1.3390(4) 0.0506(7) Uani d . 1 1
C C9 1.1780(2) -0.17194(9) 1.4968(4) 0.0501(7) Uani d . 1 1
C C10 1.2931(3) -0.18817(9) 1.5767(4) 0.0550(8) Uani d . 1 1
C C11 1.0674(3) -0.18198(9) 1.5742(5) 0.0587(8) Uani d . 1 1
C C12 0.9553(3) -0.18520(9) 1.4215(5) 0.0533(7) Uani d . 1 1
C C13 0.9556(3) -0.19948(9) 1.2166(5) 0.0580(8) Uani d . 1 1
H H13A 1.0271 -0.2058 1.1722 0.070 Uiso calc R 1 1
C C14 0.8509(3) -0.20449(10) 1.0771(5) 0.0695(9) Uani d . 1 1
H H14A 0.8512 -0.2146 0.9398 0.083 Uiso calc R 1 1
C C15 0.7463(3) -0.19438(12) 1.1436(6) 0.0824(11) Uani d . 1 1
C C16 0.7438(3) -0.18042(11) 1.3472(7) 0.0853(11) Uani d . 1 1
H H16A 0.6721 -0.1739 1.3908 0.102 Uiso calc R 1 1
C C17 0.8479(3) -0.17622(10) 1.4846(5) 0.0679(9) Uani d . 1 1
H H17A 0.8467 -0.1671 1.6231 0.081 Uiso calc R 1 1
C C18 1.3268(3) -0.22254(10) 1.7484(5) 0.0731(9) Uani d . 1 1
H H18A 1.4014 -0.2360 1.7344 0.110 Uiso calc R 1 1
H H18C 1.2671 -0.2457 1.7372 0.110 Uiso calc R 1 1
H H18B 1.3334 -0.2079 1.8837 0.110 Uiso calc R 1 1
C C19 1.3721(3) -0.11677(9) 1.1883(5) 0.0533(7) Uani d . 1 1
C C20 1.4818(3) -0.09849(11) 1.2704(5) 0.0726(9) Uani d . 1 1
H H20A 1.5152 -0.1028 1.4115 0.087 Uiso calc R 1 1
C C21 1.5397(3) -0.07371(13) 1.1369(7) 0.0947(12) Uani d . 1 1
H H21A 1.6136 -0.0613 1.1884 0.114 Uiso calc R 1 1
C C22 1.4902(4) -0.06699(12) 0.9297(7) 0.0928(12) Uani d . 1 1
H H22A 1.5301 -0.0498 0.8422 0.111 Uiso calc R 1 1
C C23 1.3817(3) -0.08555(11) 0.8510(6) 0.0753(9) Uani d . 1 1
H H23A 1.3482 -0.0810 0.7101 0.090 Uiso calc R 1 1
C C24 1.3226(3) -0.11086(10) 0.9802(5) 0.0602(8) Uani d . 1 1
H H24A 1.2496 -0.1239 0.9270 0.072 Uiso calc R 1 1
O O1 1.11813(15) -0.11725(6) 1.2022(3) 0.0523(5) Uani d . 1 1
O O2 1.07060(18) -0.07494(7) 1.4689(3) 0.0757(6) Uani d . 1 1
O O3 1.06779(17) -0.18818(7) 1.7646(3) 0.0763(6) Uani d . 1 1
N N1 1.3736(2) -0.17134(8) 1.4732(4) 0.0589(7) Uani d . 1 1
N N2 1.3115(2) -0.14249(8) 1.3265(4) 0.0524(6) Uani d . 1 1
Cl Cl2 0.61559(9) -0.19901(5) 0.9673(2) 0.1547(6) Uani d . 1 1

loop_
_atom_site_aniso_label
_atom_site_aniso_U_11
_atom_site_aniso_U_22
_atom_site_aniso_U_33
_atom_site_aniso_U_12
_atom_site_aniso_U_13
_atom_site_aniso_U_23
Cl1 0.0762(6) 0.0896(6) 0.1072(7) 0.0202(5) 0.0090(5) 0.0366(6)
C1 0.0492(18) 0.055(2) 0.077(2) 0.0040(15) 0.0114(18) 0.0182(19)
C2 0.064(2) 0.053(2) 0.094(3) 0.0148(17) 0.026(2) 0.007(2)
C3 0.067(2) 0.053(2) 0.067(2) 0.0022(16) 0.0214(18) -0.0036(17)
C4 0.0458(17) 0.0458(18) 0.060(2) 0.0009(14) 0.0139(15) -0.0008(16)
C5 0.0576(19) 0.057(2) 0.066(2) 0.0128(15) 0.0060(17) -0.0045(17)
C6 0.066(2) 0.066(2) 0.066(2) 0.0115(18) 0.0011(18) 0.0014(18)
C7 0.0514(19) 0.0457(19) 0.064(2) -0.0031(15) 0.0158(18) -0.0042(18)
C8 0.0475(19) 0.0554(19) 0.0473(19) 0.0039(15) 0.0028(15) -0.0034(16)
C9 0.0492(18) 0.0528(18) 0.0465(19) -0.0039(15) 0.0025(15) -0.0007(15)
C10 0.064(2) 0.0504(19) 0.0459(19) 0.0000(16) -0.0031(16) -0.0006(15)
C11 0.069(2) 0.055(2) 0.052(2) -0.0016(16) 0.0106(18) -0.0029(17)
C12 0.0540(19) 0.0517(19) 0.054(2) -0.0058(15) 0.0089(16) 0.0002(16)
C13 0.0527(18) 0.062(2) 0.058(2) -0.0050(15) 0.0068(17) -0.0002(17)
C14 0.068(2) 0.071(2) 0.066(2) -0.0045(18) 0.0012(19) -0.0051(17)
C15 0.055(2) 0.085(3) 0.098(3) 0.0035(19) -0.016(2) -0.016(2)
C16 0.056(2) 0.088(3) 0.111(3) 0.0097(19) 0.011(2) -0.014(2)
C17 0.062(2) 0.069(2) 0.074(2) 0.0028(17) 0.015(2) -0.0066(18)
C18 0.073(2) 0.070(2) 0.070(2) 0.0026(17) -0.0050(18) 0.0079(18)
C19 0.0528(19) 0.0463(18) 0.064(2) -0.0010(15) 0.0180(17) -0.0075(16)
C20 0.056(2) 0.081(2) 0.080(2) -0.0097(18) 0.0120(19) -0.011(2)
C21 0.069(2) 0.104(3) 0.116(4) -0.034(2) 0.031(3) -0.017(3)
C22 0.102(3) 0.081(3) 0.107(3) -0.020(2) 0.050(3) -0.001(2)
C23 0.091(3) 0.064(2) 0.077(2) -0.001(2) 0.031(2) 0.0006(19)
C24 0.0638(19) 0.057(2) 0.062(2) -0.0030(16) 0.0170(18) -0.0064(17)
O1 0.0490(11) 0.0569(12) 0.0507(12) 0.0087(10) 0.0076(10) 0.0031(10)
O2 0.0890(15) 0.0802(16) 0.0559(14) 0.0158(12) 0.0069(13) -0.0154(12)
O3 0.0765(14) 0.0987(17) 0.0542(14) -0.0110(12) 0.0128(12) 0.0034(13)
N1 0.0559(15) 0.0540(16) 0.0626(17) 0.0024(13) -0.0020(14) 0.0010(13)
N2 0.0463(15) 0.0524(15) 0.0580(16) 0.0006(12) 0.0073(13) -0.0002(13)
Cl2 0.0745(7) 0.1987(13) 0.1694(12) 0.0168(7) -0.0416(7) -0.0614(10)

loop_
_atom_type_symbol
_atom_type_description
_atom_type_scat_dispersion_real
_atom_type_scat_dispersion_imag
_atom_type_scat_source
C C 0.0033 0.0016 'International Tables Vol C Tables 4.2.6.8 and 6.1.1.4'
H H 0.0000 0.0000 'International Tables Vol C Tables 4.2.6.8 and 6.1.1.4'
N N 0.0061 0.0033 'International Tables Vol C Tables 4.2.6.8 and 6.1.1.4'
O O 0.0106 0.0060 'International Tables Vol C Tables 4.2.6.8 and 6.1.1.4'
Cl Cl 0.1484 0.1585 'International Tables Vol C Tables 4.2.6.8 and 6.1.1.4'

loop_
_geom_angle_atom_site_label_1
_geom_angle_atom_site_label_2
_geom_angle_atom_site_label_3
_geom_angle
C2 C1 C6 120.6(3)
C2 C1 Cl1 119.8(3)
C6 C1 Cl1 119.6(3)
C1 C2 C3 119.8(3)
C1 C2 H2A 120.1
C3 C2 H2A 120.1
C2 C3 C4 120.2(3)
C2 C3 H3A 119.9
C4 C3 H3A 119.9
C3 C4 C5 119.0(3)
C3 C4 C7 118.7(3)
C5 C4 C7 122.2(3)
C6 C5 C4 120.5(3)
C6 C5 H5A 119.8
C4 C5 H5A 119.8
C5 C6 C1 119.8(3)
C5 C6 H6A 120.1
C1 C6 H6A 120.1
O2 C7 O1 122.1(3)
O2 C7 C4 127.4(3)
O1 C7 C4 110.4(3)
N2 C8 C9 108.7(2)
N2 C8 O1 119.5(3)
C9 C8 O1 131.8(3)
C8 C9 C10 103.7(3)
C8 C9 C11 128.2(3)
C10 C9 C11 127.9(3)
N1 C10 C9 112.2(3)
N1 C10 C18 120.5(3)
C9 C10 C18 127.1(3)
O3 C11 C9 120.3(3)
O3 C11 C12 120.3(3)
C9 C11 C12 119.4(3)
C13 C12 C17 118.8(3)
C13 C12 C11 120.6(3)
C17 C12 C11 120.6(3)
C14 C13 C12 120.6(3)
C14 C13 H13A 119.7
C12 C13 H13A 119.7
C15 C14 C13 119.1(3)
C15 C14 H14A 120.5
C13 C14 H14A 120.5
C14 C15 C16 121.3(3)
C14 C15 Cl2 119.2(3)
C16 C15 Cl2 119.5(3)
C17 C16 C15 119.0(3)
C17 C16 H16A 120.5
C15 C16 H16A 120.5
C16 C17 C12 121.2(3)
C16 C17 H17A 119.4
C12 C17 H17A 119.4
C10 C18 H18A 109.5
C10 C18 H18C 109.5
H18A C18 H18C 109.5
C10 C18 H18B 109.5
H18A C18 H18B 109.5
H18C C18 H18B 109.5
C24 C19 C20 121.4(3)
C24 C19 N2 120.4(3)
C20 C19 N2 118.2(3)
C21 C20 C19 118.0(3)
C21 C20 H20A 121.0
C19 C20 H20A 121.0
C22 C21 C20 121.1(3)
C22 C21 H21A 119.5
C20 C21 H21A 119.5
C21 C22 C23 120.1(4)
C21 C22 H22A 120.0
C23 C22 H22A 120.0
C24 C23 C22 120.0(3)
C24 C23 H23A 120.0
C22 C23 H23A 120.0
C19 C24 C23 119.4(3)
C19 C24 H24A 120.3
C23 C24 H24A 120.3
C8 O1 C7 118.2(2)
C10 N1 N2 104.6(2)
C8 N2 N1 110.7(2)
C8 N2 C19 129.1(2)
N1 N2 C19 120.2(2)

loop_
_geom_bond_atom_site_label_1
_geom_bond_atom_site_label_2
_geom_bond_distance
Cl1 C1 1.728(3)
C1 C2 1.368(4)
C1 C6 1.369(4)
C2 C3 1.377(4)
C2 H2A 0.9300
C3 C4 1.381(3)
C3 H3A 0.9300
C4 C5 1.386(4)
C4 C7 1.468(4)
C5 C6 1.370(3)
C5 H5A 0.9300
C6 H6A 0.9300
C7 O2 1.189(3)
C7 O1 1.384(3)
C8 N2 1.348(3)
C8 C9 1.359(3)
C8 O1 1.366(3)
C9 C10 1.414(3)
C9 C11 1.466(4)
C10 N1 1.319(3)
C10 C18 1.496(4)
C11 O3 1.233(3)
C11 C12 1.481(4)
C12 C13 1.380(4)
C12 C17 1.383(4)
C13 C14 1.377(4)
C13 H13A 0.9300
C14 C15 1.369(4)
C14 H14A 0.9300
C15 C16 1.374(4)
C15 Cl2 1.723(3)
C16 C17 1.363(4)
C16 H16A 0.9300
C17 H17A 0.9300
C18 H18A 0.9600
C18 H18C 0.9600
C18 H18B 0.9600
C19 C24 1.370(4)
C19 C20 1.386(4)
C19 N2 1.430(3)
C20 C21 1.376(4)
C20 H20A 0.9300
C21 C22 1.368(4)
C21 H21A 0.9300
C22 C23 1.373(4)
C22 H22A 0.9300
C23 C24 1.374(4)
C23 H23A 0.9300
C24 H24A 0.9300
N1 N2 1.373(3)

loop_
_geom_torsion_atom_site_label_1
_geom_torsion_atom_site_label_2
_geom_torsion_atom_site_label_3
_geom_torsion_atom_site_label_4
_geom_torsion
C6 C1 C2 C3 0.0(4)
Cl1 C1 C2 C3 -179.2(2)
C1 C2 C3 C4 1.0(4)
C2 C3 C4 C5 -1.5(4)
C2 C3 C4 C7 178.7(2)
C3 C4 C5 C6 1.0(4)
C7 C4 C5 C6 -179.2(3)
C4 C5 C6 C1 0.0(4)
C2 C1 C6 C5 -0.5(4)
Cl1 C1 C6 C5 178.7(2)
C3 C4 C7 O2 7.8(4)
C5 C4 C7 O2 -171.9(3)
C3 C4 C7 O1 -172.5(2)
C5 C4 C7 O1 7.8(3)
N2 C8 C9 C10 0.1(3)
O1 C8 C9 C10 179.6(3)
N2 C8 C9 C11 177.1(3)
O1 C8 C9 C11 -3.5(5)
C8 C9 C10 N1 -1.2(3)
C11 C9 C10 N1 -178.2(3)
C8 C9 C10 C18 -177.5(3)
C11 C9 C10 C18 5.5(5)
C8 C9 C11 O3 -142.7(3)
C10 C9 C11 O3 33.6(4)
C8 C9 C11 C12 38.1(4)
C10 C9 C11 C12 -145.7(3)
O3 C11 C12 C13 -149.5(3)
C9 C11 C12 C13 29.7(4)
O3 C11 C12 C17 27.1(4)
C9 C11 C12 C17 -153.6(3)
C17 C12 C13 C14 0.3(4)
C11 C12 C13 C14 177.0(3)
C12 C13 C14 C15 1.1(4)
C13 C14 C15 C16 -1.6(5)
C13 C14 C15 Cl2 178.1(2)
C14 C15 C16 C17 0.6(5)
Cl2 C15 C16 C17 -179.0(2)
C15 C16 C17 C12 0.8(5)
C13 C12 C17 C16 -1.3(4)
C11 C12 C17 C16 -177.9(3)
C24 C19 C20 C21 0.6(4)
N2 C19 C20 C21 -179.9(3)
C19 C20 C21 C22 0.5(5)
C20 C21 C22 C23 -0.8(6)
C21 C22 C23 C24 0.1(5)
C20 C19 C24 C23 -1.3(4)
N2 C19 C24 C23 179.2(2)
C22 C23 C24 C19 1.0(4)
N2 C8 O1 C7 -120.0(3)
C9 C8 O1 C7 60.6(4)
O2 C7 O1 C8 7.8(4)
C4 C7 O1 C8 -171.9(2)
C9 C10 N1 N2 1.7(3)
C18 C10 N1 N2 178.3(2)
C9 C8 N2 N1 0.9(3)
O1 C8 N2 N1 -178.6(2)
C9 C8 N2 C19 -178.7(2)
O1 C8 N2 C19 1.8(4)
C10 N1 N2 C8 -1.6(3)
C10 N1 N2 C19 178.0(2)
C24 C19 N2 C8 -40.2(4)
C20 C19 N2 C8 140.2(3)
C24 C19 N2 N1 140.2(3)
C20 C19 N2 N1 -39.3(3)

loop_
_cod_related_entry_id
_cod_related_entry_database
_cod_related_entry_code
1 ChemSpider 30657284
